data_1008852
loop_
_publ_author_name
'Eisenmann, B.'
'Klein, J.'
'Somer, M.'

_publ_section_title
;
 Crystal structure of decasodium di-\m-arsenido-bis(diarsenidogermanate),
 Na~10~Ge~2~As~6~
;
_journal_coden_ASTM ZEKRDZ
_journal_issue 3-4
_journal_name_full
;
 Zeitschrift f\"ur Kristallographie
;
_journal_page_first 265
_journal_page_last 266
_journal_paper_doi 10.1524/zkri.1991.197.3-4.265
_journal_volume 197
_journal_year 1991
_chemical_formula_structural 'Na10 Ge2 As6'
_chemical_formula_sum 'As6 Ge2 Na10'
_chemical_name_systematic
;
Decasodium di-\m-arsenido-bis(diarsenidogermanate)
;
_space_group_IT_number 14
_symmetry_cell_setting monoclinic
_symmetry_Int_Tables_number 14
_symmetry_space_group_name_Hall '-P 2yn'
_symmetry_space_group_name_H-M 'P 1 21/n 1'
_cell_angle_alpha 90
_cell_angle_beta 90.2(1)
_cell_angle_gamma 90
_cell_formula_units_Z 2
_cell_length_a 13.531(5)
_cell_length_b 7.544(4)
_cell_length_c 8.298(5)
_cell_volume 847.0
_refine_ls_R_factor_all 0.07
_cod_database_code 1008852

loop_
_symmetry_equiv_pos_as_xyz
x,y,z
1/2+x,1/2-y,1/2+z
-x,-y,-z
1/2-x,1/2+y,1/2-z

loop_
_atom_site_aniso_label
_atom_site_aniso_U_11
_atom_site_aniso_U_12
_atom_site_aniso_U_13
_atom_site_aniso_U_22
_atom_site_aniso_U_23
_atom_site_aniso_U_33
Ge1 0.0076(5) 0.0003(4) -0.0011(4) 0.0073(5) -0.0003(4) 0.0071(5)
As1 0.0097(5) -0.0014(4) -0.0029(4) 0.0131(6) 0.0025(4) 0.0114(5)
As2 0.0116(5) -0.0003(4) -0.0007(4) 0.0135(6) 0.0025(4) 0.0082(5)
As3 0.0102(5) 0.0001(4) 0.0009(4) 0.0091(5) -0.0003(4) 0.0112(5)
Na1 0.0168(24) 0.0017(22) -0.0007(19) 0.0254(29) -0.0003(22) 0.0176(2)
Na2 0.0171(24) -0.0017(22) -0.0003(19) 0.0273(31) -0.0007(23) 0.0181(25)
Na3 0.0255(29) -0.0034(24) 0.0009(24) 0.0237(30) 0.0014(25) 0.0295(31)
Na4 0.0362(35) 0.0161(29) 0.0123(28) 0.0306(35) 0.0115(29) 0.0334(34)
Na5 0.0299(30) 0.0093(26) -0.0045(23) 0.0263(32) -0.0021(25) 0.0236(28)

loop_
_atom_site_label
_atom_site_type_symbol
_atom_site_symmetry_multiplicity
_atom_site_Wyckoff_symbol
_atom_site_fract_x
_atom_site_fract_y
_atom_site_fract_z
_atom_site_occupancy
_atom_site_attached_hydrogens
_atom_site_calc_flag
Ge1 Ge4+ 4 e 0.0863(1) 0.1427(2) 0.4281(1) 1. 0 d
As1 As3- 4 e 0.2283(1) 0.2385(2) 0.5863(1) 1. 0 d
As2 As3- 4 e 0.0808(1) 0.2631(2) 0.1540(1) 1. 0 d
As3 As3- 4 e 0.9322(1) 0.1892(2) 0.5882(1) 1. 0 d
Na1 Na1+ 4 e 0.7410(4) 0.1480(8) 0.4254(7) 1. 0 d
Na2 Na1+ 4 e 0.4186(4) 0.1645(8) 0.4222(7) 1. 0 d
Na3 Na1+ 4 e 0.0880(5) 0.0155(9) 0.8264(8) 1. 0 d
Na4 Na1+ 4 e 0.0847(5) 0.5312(10) 0.6702(8) 1. 0 d
Na5 Na1+ 4 e 0.2586(5) 0.9954(9) 0.1807(7) 1. 0 d

loop_
_atom_type_symbol
_atom_type_oxidation_number
Ge4+ 4.000
As3- -3.000
Na1+ 1.000
